data_4120546
loop_
_publ_author_name
'Iyoda, Masahiko'
'Tanaka, Keita'
'Shimizu, Hideyuki'
'Hasegawa, Masashi'
'Nishinaga, Tohru'
'Nishiuchi, Tomohiko'
'Kunugi, Yoshihito'
'Ishida, Takayuki'
'Otani, Hiroyuki'
'Sato, Hiroyasu'
'Inukai, Koji'
'Tahara, Kazukuni'
'Tobe, Yoshito'

_publ_section_title
;
 Multifunctional \p-Expanded Macrocyclic Oligothiophene 6-Mers and Related
 Macrocyclic Oligomers.
;
_journal_issue 6
_journal_name_full 'Journal of the American Chemical Society'
_journal_page_first 2389
_journal_page_last 2396
_journal_paper_doi 10.1021/ja4101744
_journal_volume 136
_journal_year 2014
_chemical_formula_moiety 'C84 H112 S6'
_chemical_formula_sum 'C84 H112 S6'
_chemical_formula_weight 1314.17
_space_group_IT_number 14
_symmetry_cell_setting monoclinic
_symmetry_Int_Tables_number 14
_symmetry_space_group_name_Hall '-P 2ybc'
_symmetry_space_group_name_H-M 'P 1 21/c 1'
_atom_sites_solution_hydrogens geom
_atom_sites_solution_primary direct
_atom_sites_solution_secondary difmap
_cell_angle_alpha 90.000
_cell_angle_beta 109.913(5)
_cell_angle_gamma 90.000
_cell_formula_units_Z 2
_cell_length_a 13.769(5)
_cell_length_b 18.431(12)
_cell_length_c 16.014(6)
_cell_measurement_reflns_used 537
_cell_measurement_temperature 90
_cell_measurement_theta_max 27.48
_cell_measurement_theta_min 3.15
_cell_volume 3821(3)
_computing_cell_refinement CrystalClear
_computing_data_collection 'CrystalClear (Rigaku, 2011)'
_computing_data_reduction CrystalClear
_computing_molecular_graphics 'CrystalStructure 4.0'
_computing_publication_material 'CrystalStructure 4.0 (Rigaku, 2010)'
_computing_structure_refinement 'CRYSTALS (Carruthers, et al., 1999)'
_computing_structure_solution 'SIR92 (Altomare, et al., 1994)'
_diffrn_ambient_temperature 90
_diffrn_detector_area_resol_mean 14.629
_diffrn_measured_fraction_theta_full 0.995
_diffrn_measured_fraction_theta_max 0.995
_diffrn_measurement_device_type 'Rigaku Saturn70'
_diffrn_measurement_method \w
_diffrn_radiation_type 'Mo K\a'
_diffrn_radiation_wavelength 0.71073
_diffrn_reflns_av_R_equivalents 0.0450
_diffrn_reflns_limit_h_max 17
_diffrn_reflns_limit_h_min -17
_diffrn_reflns_limit_k_max 23
_diffrn_reflns_limit_k_min -22
_diffrn_reflns_limit_l_max 20
_diffrn_reflns_limit_l_min -19
_diffrn_reflns_number 64192
_diffrn_reflns_theta_full 27.48
_diffrn_reflns_theta_max 27.48
_diffrn_standards_number 0
_exptl_absorpt_coefficient_mu 0.221
_exptl_absorpt_correction_T_max 0.915
_exptl_absorpt_correction_T_min 0.886
_exptl_absorpt_correction_type numerical
_exptl_absorpt_process_details 'NUMABS (Rigaku, 1999)'
_exptl_crystal_colour brown
_exptl_crystal_density_diffrn 1.142
_exptl_crystal_density_method 'not measured'
_exptl_crystal_description block
_exptl_crystal_F_000 1424.00
_exptl_crystal_size_max 0.750
_exptl_crystal_size_mid 0.580
_exptl_crystal_size_min 0.400
_refine_diff_density_max 0.412
_refine_diff_density_min -0.324
_refine_ls_extinction_method none
_refine_ls_goodness_of_fit_ref 0.870
_refine_ls_hydrogen_treatment refxyz
_refine_ls_number_parameters 630
_refine_ls_number_reflns 8711
_refine_ls_R_factor_gt 0.0415
_refine_ls_shift/su_max 0.000
_refine_ls_structure_factor_coef F
_refine_ls_weighting_details 'w = 1/[0.0010Fo^2^ + 3.0000\s(Fo^2^)]'
_refine_ls_weighting_scheme calc
_refine_ls_wR_factor_ref 0.0552
_reflns_number_gt 8458
_reflns_number_total 8711
_reflns_threshold_expression F>2.0\s(F)
_cod_data_source_file ja4101744_si_002.cif
_cod_data_source_block '_c6mer'
_cod_database_code 4120546

loop_
_symmetry_equiv_pos_site_id
_symmetry_equiv_pos_as_xyz
1 +X,+Y,+Z
2 -X,1/2+Y,1/2-Z
3 -X,-Y,-Z
4 +X,1/2-Y,1/2+Z

loop_
_atom_site_label
_atom_site_type_symbol
_atom_site_fract_x
_atom_site_fract_y
_atom_site_fract_z
_atom_site_U_iso_or_equiv
_atom_site_adp_type
_atom_site_occupancy
_atom_site_symmetry_multiplicity
_atom_site_calc_flag
S(1) S 0.34146(3) 0.56144(2) 0.06163(2) 0.01692(9) Uani 1.0 4 d
S(2) S 0.16710(3) 0.26658(2) -0.04755(2) 0.01786(9) Uani 1.0 4 d
S(3) S 0.38489(3) 0.20140(2) -0.05049(2) 0.01744(9) Uani 1.0 4 d
C(1) C 0.32122(11) 0.64853(7) 0.09239(9) 0.0164(4) Uani 1.0 4 d
C(2) C 0.22848(11) 0.65515(7) 0.10718(9) 0.0157(4) Uani 1.0 4 d
C(3) C 0.17163(10) 0.58915(7) 0.09123(9) 0.0149(3) Uani 1.0 4 d
C(4) C 0.22377(10) 0.53331(7) 0.06703(9) 0.0149(3) Uani 1.0 4 d
C(5) C 0.19634(10) 0.45907(7) 0.05305(9) 0.0162(4) Uani 1.0 4 d
C(6) C 0.18337(10) 0.39449(7) 0.04516(9) 0.0160(4) Uani 1.0 4 d
C(7) C 0.17672(10) 0.31790(7) 0.04558(9) 0.0155(4) Uani 1.0 4 d
C(8) C 0.18597(10) 0.27461(8) 0.11822(9) 0.0165(4) Uani 1.0 4 d
C(9) C 0.19071(11) 0.19949(7) 0.09900(10) 0.0174(4) Uani 1.0 4 d
C(10) C 0.18313(11) 0.18670(7) 0.01243(10) 0.0181(4) Uani 1.0 4 d
C(11) C 0.18254(12) 0.11452(8) -0.02690(11) 0.0219(4) Uani 1.0 4 d
C(12) C 0.24421(11) 0.08681(8) -0.06871(10) 0.0197(4) Uani 1.0 4 d
C(13) C 0.33089(11) 0.11749(7) -0.08866(9) 0.0165(4) Uani 1.0 4 d
C(14) C 0.38080(11) 0.08445(7) -0.14043(9) 0.0162(4) Uani 1.0 4 d
C(15) C 0.46104(11) 0.12818(8) -0.15148(9) 0.0182(4) Uani 1.0 4 d
C(16) C 0.47261(11) 0.19275(7) -0.10567(10) 0.0172(4) Uani 1.0 4 d
C(17) C 0.45675(11) 0.75095(8) 0.10230(10) 0.0186(4) Uani 1.0 4 d
C(18) C 0.39534(11) 0.70346(8) 0.09859(10) 0.0192(4) Uani 1.0 4 d
C(19) C 0.19465(12) 0.72548(8) 0.13666(10) 0.0186(4) Uani 1.0 4 d
C(20) C 0.15073(13) 0.77984(8) 0.06125(10) 0.0217(4) Uani 1.0 4 d
C(21) C 0.12368(13) 0.85241(8) 0.09308(11) 0.0253(4) Uani 1.0 4 d
C(22) C 0.08794(15) 0.90772(10) 0.01851(13) 0.0329(5) Uani 1.0 4 d
C(23) C 0.06735(11) 0.57950(8) 0.09998(9) 0.0169(4) Uani 1.0 4 d
C(24) C 0.07076(11) 0.55322(8) 0.19120(10) 0.0204(4) Uani 1.0 4 d
C(25) C -0.03673(12) 0.54126(9) 0.19660(11) 0.0239(4) Uani 1.0 4 d
C(26) C -0.03345(15) 0.50727(10) 0.28387(12) 0.0310(5) Uani 1.0 4 d
C(27) C 0.18557(12) 0.30406(8) 0.20566(10) 0.0218(4) Uani 1.0 4 d
C(28) C 0.07729(13) 0.29923(9) 0.21365(11) 0.0266(5) Uani 1.0 4 d
C(29) C -0.00467(13) 0.34423(9) 0.14550(11) 0.0255(4) Uani 1.0 4 d
C(30) C -0.11260(14) 0.33526(12) 0.15065(13) 0.0349(5) Uani 1.0 4 d
C(31) C 0.21552(12) 0.14058(8) 0.16864(10) 0.0212(4) Uani 1.0 4 d
C(32) C 0.33306(12) 0.13020(9) 0.21035(11) 0.0253(4) Uani 1.0 4 d
C(33) C 0.36489(14) 0.06899(9) 0.27847(12) 0.0291(5) Uani 1.0 4 d
C(34) C 0.34020(17) 0.08316(11) 0.36232(13) 0.0362(5) Uani 1.0 4 d
C(35) C 0.35708(11) 0.00933(8) -0.17903(10) 0.0185(4) Uani 1.0 4 d
C(36) C 0.42997(12) -0.04810(8) -0.12039(11) 0.0237(4) Uani 1.0 4 d
C(37) C 0.39248(14) -0.12547(9) -0.14777(12) 0.0287(5) Uani 1.0 4 d
C(38) C 0.30636(15) -0.14755(11) -0.11307(14) 0.0369(5) Uani 1.0 4 d
C(39) C 0.51829(12) 0.11158(8) -0.21423(10) 0.0207(4) Uani 1.0 4 d
C(40) C 0.45924(13) 0.13994(10) -0.30814(11) 0.0273(5) Uani 1.0 4 d
C(41) C 0.50929(14) 0.12232(10) -0.37706(11) 0.0299(5) Uani 1.0 4 d
C(42) C 0.61576(17) 0.15460(12) -0.35609(14) 0.0404(6) Uani 1.0 4 d
H(1) H 0.1267(15) 0.0809(11) -0.0215(13) 0.034(6) Uiso 1.0 4 d
H(2) H 0.2308(15) 0.0367(11) -0.0895(13) 0.037(6) Uiso 1.0 4 d
H(3) H 0.2549(14) 0.7491(9) 0.1818(12) 0.019(5) Uiso 1.0 4 d
H(4) H 0.1441(15) 0.7162(10) 0.1668(13) 0.029(5) Uiso 1.0 4 d
H(5) H 0.2052(16) 0.7893(11) 0.0313(14) 0.038(6) Uiso 1.0 4 d
H(6) H 0.0873(14) 0.7609(10) 0.0195(12) 0.023(5) Uiso 1.0 4 d
H(7) H 0.1871(17) 0.8743(12) 0.1408(14) 0.044(6) Uiso 1.0 4 d
H(8) H 0.0657(15) 0.8450(10) 0.1164(13) 0.033(5) Uiso 1.0 4 d
H(9) H 0.1472(18) 0.9148(12) -0.0041(15) 0.052(7) Uiso 1.0 4 d
H(10) H 0.0762(16) 0.9561(12) 0.0406(14) 0.045(6) Uiso 1.0 4 d
H(11) H 0.022(2) 0.8864(13) -0.0323(16) 0.059(7) Uiso 1.0 4 d
H(12) H 0.0299(14) 0.6241(10) 0.0856(12) 0.025(5) Uiso 1.0 4 d
H(13) H 0.0283(14) 0.5440(10) 0.0559(12) 0.026(5) Uiso 1.0 4 d
H(14) H 0.1060(15) 0.5868(10) 0.2353(13) 0.028(5) Uiso 1.0 4 d
H(15) H 0.1113(13) 0.5075(9) 0.2051(11) 0.017(4) Uiso 1.0 4 d
H(16) H -0.0748(15) 0.5868(11) 0.1864(13) 0.032(5) Uiso 1.0 4 d
H(17) H -0.0759(15) 0.5078(10) 0.1448(13) 0.029(5) Uiso 1.0 4 d
H(18) H 0.0047(17) 0.5392(13) 0.3340(15) 0.048(7) Uiso 1.0 4 d
H(19) H -0.1031(17) 0.4950(11) 0.2834(14) 0.041(6) Uiso 1.0 4 d
H(20) H 0.0062(17) 0.4597(13) 0.2972(15) 0.054(7) Uiso 1.0 4 d
H(21) H 0.2061(14) 0.3550(11) 0.2143(12) 0.028(5) Uiso 1.0 4 d
H(22) H 0.2357(17) 0.2816(12) 0.2600(15) 0.045(6) Uiso 1.0 4 d
H(23) H 0.0829(17) 0.3152(12) 0.2737(15) 0.044(6) Uiso 1.0 4 d
H(24) H 0.0459(14) 0.2476(10) 0.2047(12) 0.025(5) Uiso 1.0 4 d
H(25) H 0.0173(16) 0.4006(12) 0.1512(14) 0.041(6) Uiso 1.0 4 d
H(26) H -0.0064(15) 0.3301(11) 0.0829(14) 0.037(6) Uiso 1.0 4 d
H(27) H -0.1101(17) 0.3464(12) 0.2118(15) 0.046(6) Uiso 1.0 4 d
H(28) H -0.172(2) 0.3686(14) 0.1044(17) 0.067(8) Uiso 1.0 4 d
H(29) H -0.1281(16) 0.2851(12) 0.1472(13) 0.035(6) Uiso 1.0 4 d
H(30) H 0.1842(14) 0.1521(10) 0.2148(12) 0.023(5) Uiso 1.0 4 d
H(31) H 0.1895(14) 0.0939(11) 0.1428(13) 0.028(5) Uiso 1.0 4 d
H(32) H 0.3659(15) 0.1779(11) 0.2371(13) 0.031(5) Uiso 1.0 4 d
H(33) H 0.3624(14) 0.1220(10) 0.1630(13) 0.028(5) Uiso 1.0 4 d
H(34) H 0.4377(17) 0.0616(11) 0.2922(14) 0.038(6) Uiso 1.0 4 d
H(35) H 0.3283(17) 0.0184(12) 0.2506(15) 0.048(7) Uiso 1.0 4 d
H(36) H 0.372(2) 0.1281(15) 0.3925(17) 0.066(8) Uiso 1.0 4 d
H(37) H 0.3610(18) 0.0415(14) 0.4054(16) 0.055(7) Uiso 1.0 4 d
H(38) H 0.2630(19) 0.0862(13) 0.3504(15) 0.052(7) Uiso 1.0 4 d
H(39) H 0.2851(14) -0.0065(10) -0.1874(12) 0.023(5) Uiso 1.0 4 d
H(40) H 0.3640(14) 0.0057(10) -0.2391(13) 0.027(5) Uiso 1.0 4 d
H(41) H 0.4318(13) -0.0473(9) -0.0543(12) 0.020(5) Uiso 1.0 4 d
H(42) H 0.4971(15) -0.0403(10) -0.1249(12) 0.028(5) Uiso 1.0 4 d
H(43) H 0.4521(18) -0.1601(12) -0.1219(15) 0.048(6) Uiso 1.0 4 d
H(44) H 0.3633(18) -0.1262(12) -0.2203(15) 0.053(7) Uiso 1.0 4 d
H(45) H 0.331(2) -0.1483(14) -0.0460(18) 0.067(8) Uiso 1.0 4 d
H(46) H 0.288(2) -0.1979(15) -0.1287(18) 0.068(8) Uiso 1.0 4 d
H(47) H 0.2436(18) -0.1108(12) -0.1319(15) 0.047(6) Uiso 1.0 4 d
H(48) H 0.5306(15) 0.0572(11) -0.2176(13) 0.036(6) Uiso 1.0 4 d
H(49) H 0.5907(15) 0.1329(10) -0.1935(12) 0.027(5) Uiso 1.0 4 d
H(50) H 0.3925(15) 0.1186(10) -0.3264(12) 0.027(5) Uiso 1.0 4 d
H(51) H 0.4521(15) 0.1938(11) -0.3087(13) 0.033(6) Uiso 1.0 4 d
H(52) H 0.5134(16) 0.0686(11) -0.3865(14) 0.039(6) Uiso 1.0 4 d
H(53) H 0.4674(14) 0.1436(10) -0.4323(13) 0.027(5) Uiso 1.0 4 d
H(54) H 0.6690(18) 0.1279(13) -0.2986(16) 0.058(7) Uiso 1.0 4 d
H(55) H 0.6125(19) 0.2148(14) -0.3420(16) 0.061(8) Uiso 1.0 4 d
H(56) H 0.645(2) 0.1459(14) -0.4062(18) 0.070(8) Uiso 1.0 4 d

loop_
_atom_site_aniso_label
_atom_site_aniso_U_11
_atom_site_aniso_U_22
_atom_site_aniso_U_33
_atom_site_aniso_U_12
_atom_site_aniso_U_13
_atom_site_aniso_U_23
S(1) 0.01531(17) 0.01274(17) 0.02401(18) -0.00058(12) 0.00840(14) -0.00132(13)
S(2) 0.02349(19) 0.01250(17) 0.02077(18) -0.00049(13) 0.01165(14) -0.00088(12)
S(3) 0.01889(18) 0.01253(16) 0.02274(18) -0.00243(12) 0.00948(14) -0.00357(12)
C(1) 0.0188(7) 0.0119(6) 0.0183(7) -0.0018(5) 0.0060(6) -0.0016(5)
C(2) 0.0165(7) 0.0126(7) 0.0164(7) -0.0004(5) 0.0034(5) -0.0003(5)
C(3) 0.0140(7) 0.0136(7) 0.0157(7) -0.0001(5) 0.0034(5) -0.0000(5)
C(4) 0.0136(6) 0.0131(7) 0.0170(7) -0.0005(5) 0.0039(5) 0.0010(5)
C(5) 0.0141(7) 0.0163(7) 0.0176(7) 0.0007(5) 0.0049(5) 0.0004(5)
C(6) 0.0144(7) 0.0158(7) 0.0177(7) 0.0012(5) 0.0053(5) 0.0005(5)
C(7) 0.0140(7) 0.0133(7) 0.0192(7) -0.0006(5) 0.0058(6) -0.0017(5)
C(8) 0.0133(7) 0.0170(7) 0.0185(7) 0.0005(5) 0.0045(6) -0.0001(6)
C(9) 0.0142(7) 0.0150(7) 0.0236(7) -0.0001(5) 0.0073(6) 0.0016(6)
C(10) 0.0185(7) 0.0121(7) 0.0267(8) -0.0011(5) 0.0118(6) -0.0001(6)
C(11) 0.0252(8) 0.0133(7) 0.0328(8) -0.0038(6) 0.0174(7) -0.0017(6)
C(12) 0.0235(8) 0.0116(7) 0.0273(8) -0.0031(6) 0.0129(6) -0.0027(6)
C(13) 0.0179(7) 0.0111(6) 0.0196(7) -0.0013(5) 0.0051(6) -0.0011(5)
C(14) 0.0163(7) 0.0133(7) 0.0190(7) -0.0003(5) 0.0061(6) -0.0001(5)
C(15) 0.0166(7) 0.0167(7) 0.0214(7) 0.0001(6) 0.0067(6) -0.0001(6)
C(16) 0.0157(7) 0.0146(7) 0.0222(7) -0.0009(5) 0.0076(6) -0.0004(6)
C(17) 0.0177(7) 0.0150(7) 0.0235(7) 0.0007(6) 0.0075(6) -0.0011(6)
C(18) 0.0190(7) 0.0161(7) 0.0233(7) 0.0005(6) 0.0080(6) -0.0008(6)
C(19) 0.0220(7) 0.0133(7) 0.0218(7) 0.0015(6) 0.0091(6) -0.0030(6)
C(20) 0.0278(8) 0.0173(7) 0.0213(7) 0.0049(6) 0.0099(7) -0.0002(6)
C(21) 0.0312(9) 0.0173(8) 0.0276(8) 0.0049(7) 0.0104(7) -0.0003(6)
C(22) 0.0395(10) 0.0214(8) 0.0428(11) 0.0104(8) 0.0205(9) 0.0111(8)
C(23) 0.0138(7) 0.0167(7) 0.0191(7) 0.0000(6) 0.0042(6) -0.0008(6)
C(24) 0.0171(7) 0.0231(8) 0.0209(7) -0.0004(6) 0.0064(6) -0.0004(6)
C(25) 0.0214(8) 0.0264(8) 0.0273(8) 0.0027(7) 0.0128(7) 0.0024(7)
C(26) 0.0369(10) 0.0336(10) 0.0289(9) 0.0017(8) 0.0194(8) 0.0021(8)
C(27) 0.0260(8) 0.0193(8) 0.0178(7) 0.0010(6) 0.0042(6) -0.0009(6)
C(28) 0.0330(9) 0.0298(9) 0.0193(8) 0.0022(7) 0.0120(7) -0.0014(7)
C(29) 0.0269(8) 0.0268(8) 0.0248(8) -0.0011(7) 0.0113(7) -0.0023(7)
C(30) 0.0294(9) 0.0491(12) 0.0305(9) -0.0044(9) 0.0159(8) -0.0053(9)
C(31) 0.0218(8) 0.0166(7) 0.0260(8) 0.0012(6) 0.0091(6) 0.0044(6)
C(32) 0.0214(8) 0.0241(8) 0.0302(9) 0.0044(6) 0.0086(7) 0.0070(7)
C(33) 0.0276(9) 0.0241(9) 0.0317(9) 0.0074(7) 0.0050(7) 0.0045(7)
C(34) 0.0417(11) 0.0340(10) 0.0306(10) 0.0043(9) 0.0092(8) 0.0065(8)
C(35) 0.0185(7) 0.0151(7) 0.0225(7) -0.0025(6) 0.0077(6) -0.0043(6)
C(36) 0.0209(8) 0.0163(7) 0.0312(9) 0.0002(6) 0.0054(7) -0.0029(6)
C(37) 0.0324(9) 0.0181(8) 0.0310(9) 0.0008(7) 0.0050(7) -0.0023(7)
C(38) 0.0326(10) 0.0291(10) 0.0442(11) -0.0041(8) 0.0070(9) 0.0105(8)
C(39) 0.0195(7) 0.0199(8) 0.0251(8) -0.0013(6) 0.0108(6) -0.0014(6)
C(40) 0.0250(8) 0.0331(9) 0.0246(8) 0.0011(7) 0.0095(7) 0.0025(7)
C(41) 0.0365(10) 0.0311(9) 0.0233(8) -0.0016(8) 0.0120(7) -0.0031(7)
C(42) 0.0463(12) 0.0493(12) 0.0365(10) -0.0112(10) 0.0282(10) -0.0086(9)

loop_
_atom_type_symbol
_atom_type_description
_atom_type_scat_dispersion_real
_atom_type_scat_dispersion_imag
_atom_type_scat_source
C C 0.003 0.002
;
International Tables for Crystallography
(1992, Vol. C, Tables 4.2.6.8 and 6.1.1.4)
;
H H 0.000 0.000
;
International Tables for Crystallography
(1992, Vol. C, Table 6.1.1.4)
;
S S 0.125 0.123
;
International Tables for Crystallography
(1992, Vol. C, Tables 4.2.6.8 and 6.1.1.4)
;

loop_
_geom_angle_atom_site_label_1
_geom_angle_atom_site_label_2
_geom_angle_atom_site_label_3
_geom_angle
_geom_angle_publ_flag
_geom_angle_site_symmetry_1
_geom_angle_site_symmetry_3
C(1) S(1) C(4) 91.11(8) yes . .
C(7) S(2) C(10) 91.65(8) yes . .
C(13) S(3) C(16) 91.60(8) yes . .
S(1) C(1) C(2) 112.27(11) yes . .
S(1) C(1) C(18) 120.08(13) yes . .
C(2) C(1) C(18) 127.65(14) yes . .
C(1) C(2) C(3) 112.22(13) yes . .
C(1) C(2) C(19) 122.16(13) yes . .
C(3) C(2) C(19) 125.62(15) yes . .
C(2) C(3) C(4) 112.35(14) yes . .
C(2) C(3) C(23) 124.79(14) yes . .
C(4) C(3) C(23) 122.85(13) yes . .
S(1) C(4) C(3) 112.02(11) yes . .
S(1) C(4) C(5) 119.01(12) yes . .
C(3) C(4) C(5) 128.82(15) yes . .
C(4) C(5) C(6) 173.45(14) yes . .
C(5) C(6) C(7) 173.50(13) yes . .
S(2) C(7) C(6) 121.79(12) yes . .
S(2) C(7) C(8) 111.59(11) yes . .
C(6) C(7) C(8) 126.39(14) yes . .
C(7) C(8) C(9) 112.19(14) yes . .
C(7) C(8) C(27) 123.20(14) yes . .
C(9) C(8) C(27) 124.54(14) yes . .
C(8) C(9) C(10) 113.03(13) yes . .
C(8) C(9) C(31) 123.70(14) yes . .
C(10) C(9) C(31) 122.81(13) yes . .
S(2) C(10) C(9) 111.43(11) yes . .
S(2) C(10) C(11) 123.43(13) yes . .
C(9) C(10) C(11) 125.06(14) yes . .
C(10) C(11) C(12) 130.00(16) yes . .
C(11) C(12) C(13) 131.76(14) yes . .
S(3) C(13) C(12) 123.77(12) yes . .
S(3) C(13) C(14) 111.25(12) yes . .
C(12) C(13) C(14) 124.98(13) yes . .
C(13) C(14) C(15) 112.89(13) yes . .
C(13) C(14) C(35) 124.57(15) yes . .
C(15) C(14) C(35) 122.51(15) yes . .
C(14) C(15) C(16) 112.07(15) yes . .
C(14) C(15) C(39) 124.89(13) yes . .
C(16) C(15) C(39) 122.62(15) yes . .
S(3) C(16) C(15) 112.16(12) yes . .
S(3) C(16) C(17) 120.33(12) yes . 3_665
C(15) C(16) C(17) 127.49(17) yes . 3_665
C(16) C(17) C(18) 179.07(15) yes 3_665 .
C(1) C(18) C(17) 178.53(15) yes . .
C(2) C(19) C(20) 113.47(14) yes . .
C(19) C(20) C(21) 112.83(14) yes . .
C(20) C(21) C(22) 112.16(16) yes . .
C(3) C(23) C(24) 114.15(11) yes . .
C(23) C(24) C(25) 112.70(12) yes . .
C(24) C(25) C(26) 112.71(13) yes . .
C(8) C(27) C(28) 111.52(12) yes . .
C(27) C(28) C(29) 114.27(16) yes . .
C(28) C(29) C(30) 113.61(16) yes . .
C(9) C(31) C(32) 110.49(14) yes . .
C(31) C(32) C(33) 113.95(15) yes . .
C(32) C(33) C(34) 114.16(16) yes . .
C(14) C(35) C(36) 112.13(12) yes . .
C(35) C(36) C(37) 112.35(12) yes . .
C(36) C(37) C(38) 111.87(17) yes . .
C(15) C(39) C(40) 111.18(14) yes . .
C(39) C(40) C(41) 114.68(15) yes . .
C(40) C(41) C(42) 113.56(16) yes . .
C(10) C(11) H(1) 114.2(13) no . .
C(12) C(11) H(1) 115.8(12) no . .
C(11) C(12) H(2) 116.7(14) no . .
C(13) C(12) H(2) 111.6(14) no . .
C(2) C(19) H(3) 109.5(11) no . .
C(2) C(19) H(4) 110.4(11) no . .
C(20) C(19) H(3) 107.2(10) no . .
C(20) C(19) H(4) 110.2(10) no . .
H(3) C(19) H(4) 105.8(16) no . .
C(19) C(20) H(5) 108.9(11) no . .
C(19) C(20) H(6) 109.3(11) no . .
C(21) C(20) H(5) 107.8(11) no . .
C(21) C(20) H(6) 106.5(12) no . .
H(5) C(20) H(6) 111.6(17) no . .
C(20) C(21) H(7) 110.6(13) no . .
C(20) C(21) H(8) 108.8(11) no . .
C(22) C(21) H(7) 106.7(13) no . .
C(22) C(21) H(8) 107.4(11) no . .
H(7) C(21) H(8) 111.1(18) no . .
C(21) C(22) H(9) 106.5(12) no . .
C(21) C(22) H(10) 111.8(13) no . .
C(21) C(22) H(11) 108.4(14) no . .
H(9) C(22) H(10) 105.3(19) no . .
H(9) C(22) H(11) 111(2) no . .
H(10) C(22) H(11) 113.7(18) no . .
C(3) C(23) H(12) 109.3(13) no . .
C(3) C(23) H(13) 108.7(13) no . .
C(24) C(23) H(12) 110.0(13) no . .
C(24) C(23) H(13) 107.9(12) no . .
H(12) C(23) H(13) 106.5(14) no . .
C(23) C(24) H(14) 110.5(13) no . .
C(23) C(24) H(15) 108.4(11) no . .
C(25) C(24) H(14) 108.3(14) no . .
C(25) C(24) H(15) 110.3(11) no . .
H(14) C(24) H(15) 106.5(14) no . .
C(24) C(25) H(16) 110.1(13) no . .
C(24) C(25) H(17) 107.1(13) no . .
C(26) C(25) H(16) 110.8(14) no . .
C(26) C(25) H(17) 109.8(12) no . .
H(16) C(25) H(17) 106.1(15) no . .
C(25) C(26) H(18) 110.0(15) no . .
C(25) C(26) H(19) 111.4(12) no . .
C(25) C(26) H(20) 113.2(15) no . .
H(18) C(26) H(19) 113(2) no . .
H(18) C(26) H(20) 104.2(17) no . .
H(19) C(26) H(20) 104.9(19) no . .
C(8) C(27) H(21) 112.7(13) no . .
C(8) C(27) H(22) 116.2(15) no . .
C(28) C(27) H(21) 106.6(13) no . .
C(28) C(27) H(22) 107.7(15) no . .
H(21) C(27) H(22) 101.3(16) no . .
C(27) C(28) H(23) 107.9(13) no . .
C(27) C(28) H(24) 114.3(12) no . .
C(29) C(28) H(23) 109.3(12) no . .
C(29) C(28) H(24) 103.3(9) no . .
H(23) C(28) H(24) 107.5(17) no . .
C(28) C(29) H(25) 110.3(10) no . .
C(28) C(29) H(26) 109.1(11) no . .
C(30) C(29) H(25) 110.5(13) no . .
C(30) C(29) H(26) 109.0(12) no . .
H(25) C(29) H(26) 103.9(17) no . .
C(29) C(30) H(27) 109.0(13) no . .
C(29) C(30) H(28) 114.8(17) no . .
C(29) C(30) H(29) 107.9(14) no . .
H(27) C(30) H(28) 109(2) no . .
H(27) C(30) H(29) 101.1(19) no . .
H(28) C(30) H(29) 114.3(17) no . .
C(9) C(31) H(30) 110.4(10) no . .
C(9) C(31) H(31) 111.4(11) no . .
C(32) C(31) H(30) 111.2(9) no . .
C(32) C(31) H(31) 104.8(11) no . .
H(30) C(31) H(31) 108.4(17) no . .
C(31) C(32) H(32) 109.1(11) no . .
C(31) C(32) H(33) 109.4(10) no . .
C(33) C(32) H(32) 111.2(11) no . .
C(33) C(32) H(33) 110.1(11) no . .
H(32) C(32) H(33) 102.6(17) no . .
C(32) C(33) H(34) 106.9(13) no . .
C(32) C(33) H(35) 111.2(11) no . .
C(34) C(33) H(34) 110.7(13) no . .
C(34) C(33) H(35) 107.5(14) no . .
H(34) C(33) H(35) 106.0(17) no . .
C(33) C(34) H(36) 112.8(18) no . .
C(33) C(34) H(37) 112.2(16) no . .
C(33) C(34) H(38) 112.3(14) no . .
H(36) C(34) H(37) 109.4(19) no . .
H(36) C(34) H(38) 108(2) no . .
H(37) C(34) H(38) 102(2) no . .
C(14) C(35) H(39) 113.0(11) no . .
C(14) C(35) H(40) 112.2(11) no . .
C(36) C(35) H(39) 107.0(10) no . .
C(36) C(35) H(40) 106.5(10) no . .
H(39) C(35) H(40) 105.4(15) no . .
C(35) C(36) H(41) 113.0(10) no . .
C(35) C(36) H(42) 107.2(11) no . .
C(37) C(36) H(41) 101.1(10) no . .
C(37) C(36) H(42) 110.9(11) no . .
H(41) C(36) H(42) 112.3(14) no . .
C(36) C(37) H(43) 108.9(12) no . .
C(36) C(37) H(44) 106.4(12) no . .
C(38) C(37) H(43) 107.8(15) no . .
C(38) C(37) H(44) 109.5(14) no . .
H(43) C(37) H(44) 112.4(19) no . .
C(37) C(38) H(45) 111.4(17) no . .
C(37) C(38) H(46) 109.3(19) no . .
C(37) C(38) H(47) 112.7(14) no . .
H(45) C(38) H(46) 103(3) no . .
H(45) C(38) H(47) 105(2) no . .
H(46) C(38) H(47) 114.8(19) no . .
C(15) C(39) H(48) 111.7(14) no . .
C(15) C(39) H(49) 112.4(12) no . .
C(40) C(39) H(48) 108.9(11) no . .
C(40) C(39) H(49) 108.7(11) no . .
H(48) C(39) H(49) 103.6(16) no . .
C(39) C(40) H(50) 107.1(12) no . .
C(39) C(40) H(51) 111.4(11) no . .
C(41) C(40) H(50) 108.5(13) no . .
C(41) C(40) H(51) 105.9(14) no . .
H(50) C(40) H(51) 109.1(16) no . .
C(40) C(41) H(52) 112.4(14) no . .
C(40) C(41) H(53) 107.7(14) no . .
C(42) C(41) H(52) 108.7(13) no . .
C(42) C(41) H(53) 106.0(12) no . .
H(52) C(41) H(53) 108.1(15) no . .
C(41) C(42) H(54) 109.6(14) no . .
C(41) C(42) H(55) 109.1(13) no . .
C(41) C(42) H(56) 112.1(14) no . .
H(54) C(42) H(55) 109.6(17) no . .
H(54) C(42) H(56) 105(2) no . .
H(55) C(42) H(56) 111(2) no . .

loop_
_geom_bond_atom_site_label_1
_geom_bond_atom_site_label_2
_geom_bond_distance
_geom_bond_publ_flag
_geom_bond_site_symmetry_2
S(1) C(1) 1.7293(17) yes .
S(1) C(4) 1.7314(17) yes .
S(2) C(7) 1.7326(16) yes .
S(2) C(10) 1.7304(17) yes .
S(3) C(13) 1.7346(16) yes .
S(3) C(16) 1.7297(19) yes .
C(1) C(2) 1.381(3) yes .
C(1) C(18) 1.417(3) yes .
C(2) C(3) 1.422(2) yes .
C(2) C(19) 1.507(3) yes .
C(3) C(4) 1.384(2) yes .
C(3) C(23) 1.500(3) yes .
C(4) C(5) 1.417(2) yes .
C(5) C(6) 1.204(2) yes .
C(6) C(7) 1.415(2) yes .
C(7) C(8) 1.380(2) yes .
C(8) C(9) 1.425(3) yes .
C(8) C(27) 1.504(3) yes .
C(9) C(10) 1.375(3) yes .
C(9) C(31) 1.510(3) yes .
C(10) C(11) 1.471(3) yes .
C(11) C(12) 1.348(3) yes .
C(12) C(13) 1.451(3) yes .
C(13) C(14) 1.385(3) yes .
C(14) C(15) 1.426(3) yes .
C(14) C(35) 1.506(2) yes .
C(15) C(16) 1.378(2) yes .
C(15) C(39) 1.505(3) yes .
C(16) C(17) 1.411(3) yes 3_665
C(17) C(18) 1.204(3) yes .
C(19) C(20) 1.527(2) yes .
C(20) C(21) 1.522(3) yes .
C(21) C(22) 1.519(3) yes .
C(23) C(24) 1.524(3) yes .
C(24) C(25) 1.528(3) yes .
C(25) C(26) 1.518(3) yes .
C(27) C(28) 1.542(3) yes .
C(28) C(29) 1.521(3) yes .
C(29) C(30) 1.525(3) yes .
C(31) C(32) 1.538(3) yes .
C(32) C(33) 1.526(3) yes .
C(33) C(34) 1.516(4) yes .
C(35) C(36) 1.539(2) yes .
C(36) C(37) 1.529(3) yes .
C(37) C(38) 1.526(4) yes .
C(39) C(40) 1.537(3) yes .
C(40) C(41) 1.522(3) yes .
C(41) C(42) 1.510(3) yes .
C(11) H(1) 1.01(2) no .
C(12) H(2) 0.98(2) no .
C(19) H(3) 0.996(16) no .
C(19) H(4) 0.99(3) no .
C(20) H(5) 1.03(3) no .
C(20) H(6) 0.966(17) no .
C(21) H(7) 1.026(19) no .
C(21) H(8) 1.00(3) no .
C(22) H(9) 1.01(3) no .
C(22) H(10) 0.99(3) no .
C(22) H(11) 1.07(3) no .
C(23) H(12) 0.957(18) no .
C(23) H(13) 0.978(17) no .
C(24) H(14) 0.940(18) no .
C(24) H(15) 0.994(17) no .
C(25) H(16) 0.97(2) no .
C(25) H(17) 1.027(18) no .
C(26) H(18) 0.99(2) no .
C(26) H(19) 0.98(3) no .
C(26) H(20) 1.02(3) no .
C(27) H(21) 0.976(19) no .
C(27) H(22) 1.00(2) no .
C(28) H(23) 0.98(3) no .
C(28) H(24) 1.035(19) no .
C(29) H(25) 1.08(2) no .
C(29) H(26) 1.03(3) no .
C(30) H(27) 0.99(3) no .
C(30) H(28) 1.09(3) no .
C(30) H(29) 0.95(3) no .
C(31) H(30) 1.00(2) no .
C(31) H(31) 0.970(19) no .
C(32) H(32) 1.015(19) no .
C(32) H(33) 0.98(3) no .
C(33) H(34) 0.96(3) no .
C(33) H(35) 1.08(3) no .
C(34) H(36) 0.98(3) no .
C(34) H(37) 1.01(3) no .
C(34) H(38) 1.02(3) no .
C(35) H(39) 0.998(19) no .
C(35) H(40) 1.00(2) no .
C(36) H(41) 1.05(2) no .
C(36) H(42) 0.96(2) no .
C(37) H(43) 1.01(3) no .
C(37) H(44) 1.09(3) no .
C(38) H(45) 1.01(3) no .
C(38) H(46) 0.97(3) no .
C(38) H(47) 1.06(3) no .
C(39) H(48) 1.02(2) no .
C(39) H(49) 1.016(19) no .
C(40) H(50) 0.95(2) no .
C(40) H(51) 1.00(2) no .
C(41) H(52) 1.01(2) no .
C(41) H(53) 0.960(17) no .
C(42) H(54) 1.08(3) no .
C(42) H(55) 1.14(3) no .
C(42) H(56) 1.03(4) no .

loop_
_geom_contact_atom_site_label_1
_geom_contact_atom_site_label_2
_geom_contact_distance
_geom_contact_publ_flag
_geom_contact_site_symmetry_2
S(2) S(3) 3.2456(12) no .
S(2) C(12) 3.531(3) no .
S(3) C(10) 3.273(2) no .
S(3) C(11) 3.345(2) no .
C(1) C(20) 3.289(3) no .
C(2) C(24) 3.471(3) no .
C(3) C(20) 3.546(3) no .
C(4) C(24) 3.373(3) no .
C(5) C(8) 3.573(3) no .
C(5) C(23) 3.091(3) no .
C(6) C(27) 3.055(3) no .
C(7) C(28) 3.427(3) no .
C(7) C(29) 3.429(3) no .
C(8) C(29) 3.084(3) no .
C(8) C(32) 3.366(3) no .
C(9) C(28) 3.338(3) no .
C(10) C(13) 3.260(3) no .
C(10) C(32) 3.307(3) no .
C(11) C(31) 3.045(3) no .
C(12) C(35) 3.073(3) no .
C(13) C(36) 3.451(3) no .
C(14) C(40) 3.377(3) no .
C(15) C(36) 3.336(3) no .
C(16) C(40) 3.330(3) no .
C(17) C(39) 3.055(3) no 3_665
C(18) C(19) 3.053(3) no .
C(18) C(20) 3.509(3) no .
C(19) C(23) 3.155(3) no .
C(27) C(31) 3.125(3) no .
C(31) C(34) 3.172(3) no .
C(35) C(38) 3.235(3) no .
C(35) C(39) 3.106(3) no .
C(39) C(42) 3.109(4) no .
C(6) C(23) 3.476(2) no 3_565
C(13) C(27) 3.529(2) no 4_554
C(23) C(6) 3.476(2) no 3_565
C(27) C(13) 3.529(2) no 4_555
S(2) H(1) 3.52(2) no .
C(1) H(3) 2.685(19) no .
C(1) H(4) 3.30(3) no .
C(1) H(5) 3.03(2) no .
C(2) H(5) 2.73(2) no .
C(2) H(6) 2.772(17) no .
C(2) H(12) 2.698(19) no .
C(2) H(13) 3.306(18) no .
C(2) H(14) 3.32(3) no .
C(3) H(3) 3.313(17) no .
C(3) H(4) 2.72(2) no .
C(3) H(6) 3.431(18) no .
C(3) H(14) 2.75(3) no .
C(3) H(15) 2.704(19) no .
C(4) H(12) 3.25(2) no .
C(4) H(13) 2.64(2) no .
C(4) H(15) 3.14(2) no .
C(5) H(13) 2.81(2) no .
C(5) H(15) 3.17(2) no .
C(5) H(21) 3.18(2) no .
C(5) H(25) 3.51(3) no .
C(6) H(13) 3.525(19) no .
C(6) H(21) 2.72(2) no .
C(6) H(25) 3.28(3) no .
C(6) H(26) 3.11(3) no .
C(7) H(21) 2.68(2) no .
C(7) H(22) 3.32(3) no .
C(7) H(25) 3.54(3) no .
C(7) H(26) 2.79(3) no .
C(8) H(23) 3.34(3) no .
C(8) H(24) 2.78(3) no .
C(8) H(25) 3.45(3) no .
C(8) H(26) 2.71(2) no .
C(8) H(30) 2.742(18) no .
C(8) H(31) 3.35(2) no .
C(8) H(32) 3.118(18) no .
C(9) H(1) 2.850(19) no .
C(9) H(21) 3.38(2) no .
C(9) H(22) 2.87(3) no .
C(9) H(24) 3.15(3) no .
C(9) H(26) 3.57(2) no .
C(9) H(32) 2.689(17) no .
C(9) H(33) 2.651(18) no .
C(10) H(2) 3.39(3) no .
C(10) H(30) 3.30(2) no .
C(10) H(31) 2.68(2) no .
C(10) H(33) 3.046(17) no .
C(11) H(31) 2.71(2) no .
C(11) H(33) 3.205(16) no .
C(12) H(33) 3.567(18) no .
C(12) H(39) 2.76(2) no .
C(12) H(41) 3.524(18) no .
C(13) H(1) 3.40(3) no .
C(13) H(39) 2.728(17) no .
C(13) H(40) 3.32(2) no .
C(13) H(41) 3.306(17) no .
C(14) H(2) 2.62(3) no .
C(14) H(41) 2.762(17) no .
C(14) H(42) 2.764(19) no .
C(14) H(48) 2.79(3) no .
C(14) H(49) 3.40(3) no .
C(14) H(50) 3.10(2) no .
C(15) H(39) 3.378(18) no .
C(15) H(40) 2.752(18) no .
C(15) H(42) 3.150(18) no .
C(15) H(50) 2.640(18) no .
C(15) H(51) 2.76(2) no .
C(16) H(48) 3.33(3) no .
C(16) H(49) 2.72(3) no .
C(16) H(50) 3.595(19) no .
C(16) H(51) 3.17(2) no .
C(17) H(3) 3.43(2) no .
C(17) H(5) 3.33(2) no .
C(17) H(49) 2.79(2) no 3_665
C(17) H(51) 3.273(19) no 3_665
C(18) H(3) 2.82(2) no .
C(18) H(5) 2.93(2) no .
C(18) H(49) 3.353(19) no 3_665
C(19) H(7) 2.75(3) no .
C(19) H(8) 2.78(2) no .
C(19) H(12) 2.836(18) no .
C(19) H(14) 3.44(2) no .
C(20) H(9) 2.69(3) no .
C(20) H(10) 3.39(3) no .
C(20) H(11) 2.73(3) no .
C(20) H(12) 3.41(2) no .
C(21) H(3) 2.676(16) no .
C(21) H(4) 2.748(19) no .
C(21) H(54) 3.57(2) no 3_665
C(22) H(5) 2.68(2) no .
C(22) H(6) 2.707(18) no .
C(23) H(4) 2.800(19) no .
C(23) H(16) 2.76(3) no .
C(23) H(17) 2.67(3) no .
C(23) H(25) 3.52(3) no .
C(24) H(4) 3.23(2) no .
C(24) H(18) 2.75(3) no .
C(24) H(19) 3.39(3) no .
C(24) H(20) 2.77(3) no .
C(24) H(25) 2.92(2) no .
C(25) H(12) 2.73(2) no .
C(25) H(13) 2.69(3) no .
C(25) H(25) 2.86(3) no .
C(26) H(14) 2.73(3) no .
C(26) H(15) 2.70(2) no .
C(26) H(25) 3.14(3) no .
C(26) H(27) 3.23(3) no .
C(27) H(25) 2.81(2) no .
C(27) H(26) 2.747(18) no .
C(27) H(30) 2.806(18) no .
C(27) H(32) 3.31(2) no .
C(28) H(20) 3.52(3) no .
C(28) H(27) 2.71(3) no .
C(28) H(28) 3.52(3) no .
C(28) H(29) 2.67(2) no .
C(28) H(30) 3.083(18) no .
C(29) H(15) 3.387(17) no .
C(29) H(17) 3.169(19) no .
C(29) H(20) 3.19(3) no .
C(29) H(21) 2.738(18) no .
C(29) H(22) 3.39(2) no .
C(30) H(17) 3.227(19) no .
C(30) H(20) 3.29(3) no .
C(30) H(23) 2.766(19) no .
C(30) H(24) 2.615(18) no .
C(31) H(1) 3.072(19) no .
C(31) H(22) 2.95(3) no .
C(31) H(24) 3.26(2) no .
C(31) H(34) 3.36(2) no .
C(31) H(35) 2.80(2) no .
C(31) H(36) 3.50(3) no .
C(31) H(38) 2.93(3) no .
C(32) H(22) 3.31(3) no .
C(32) H(36) 2.78(3) no .
C(32) H(37) 3.43(3) no .
C(32) H(38) 2.84(3) no .
C(33) H(30) 2.801(17) no .
C(33) H(31) 2.681(16) no .
C(34) H(30) 2.890(16) no .
C(34) H(31) 3.426(17) no .
C(34) H(32) 2.77(3) no .
C(34) H(33) 3.38(3) no .
C(35) H(2) 2.65(3) no .
C(35) H(43) 3.39(3) no .
C(35) H(44) 2.59(3) no .
C(35) H(47) 2.95(3) no .
C(35) H(48) 2.81(3) no .
C(35) H(50) 3.26(2) no .
C(36) H(2) 3.34(3) no .
C(36) H(45) 2.79(3) no .
C(36) H(46) 3.36(3) no .
C(36) H(47) 2.76(3) no .
C(36) H(48) 3.10(3) no .
C(37) H(39) 2.600(18) no .
C(37) H(40) 2.783(19) no .
C(38) H(39) 2.833(18) no .
C(38) H(41) 2.485(17) no .
C(38) H(42) 3.34(2) no .
C(39) H(40) 2.812(19) no .
C(39) H(42) 3.202(19) no .
C(39) H(52) 2.85(3) no .
C(39) H(53) 3.37(2) no .
C(39) H(54) 2.85(3) no .
C(39) H(55) 3.36(3) no .
C(40) H(40) 3.17(2) no .
C(40) H(54) 2.85(3) no .
C(40) H(55) 2.73(3) no .
C(40) H(56) 3.43(4) no .
C(41) H(48) 2.74(2) no .
C(41) H(49) 2.773(18) no .
C(42) H(3) 3.275(16) no 3_665
C(42) H(48) 3.36(3) no .
C(42) H(49) 2.77(2) no .
C(42) H(50) 3.33(3) no .
C(42) H(51) 2.71(3) no .
H(1) H(2) 2.23(4) no .
H(1) H(31) 2.48(3) no .
H(2) H(39) 2.11(3) no .
H(2) H(40) 3.52(4) no .
H(2) H(41) 3.05(3) no .
H(2) H(47) 2.82(3) no .
H(3) H(5) 2.39(3) no .
H(3) H(6) 2.84(3) no .
H(3) H(7) 2.49(3) no .
H(3) H(8) 3.02(3) no .
H(3) H(49) 3.00(3) no 3_665
H(3) H(54) 2.90(3) no 3_665
H(3) H(55) 2.68(3) no 3_665
H(4) H(5) 2.91(4) no .
H(4) H(6) 2.37(3) no .
H(4) H(7) 3.03(3) no .
H(4) H(8) 2.62(3) no .
H(4) H(12) 2.38(3) no .
H(4) H(14) 2.75(3) no .
H(5) H(7) 2.43(4) no .
H(5) H(8) 2.90(4) no .
H(5) H(9) 2.45(3) no .
H(5) H(10) 3.58(3) no .
H(5) H(11) 2.98(4) no .
H(5) H(49) 3.42(3) no 3_665
H(6) H(7) 2.87(3) no .
H(6) H(8) 2.28(3) no .
H(6) H(9) 3.01(3) no .
H(6) H(11) 2.52(3) no .
H(6) H(12) 2.94(3) no .
H(7) H(9) 2.32(4) no .
H(7) H(10) 2.35(3) no .
H(7) H(11) 2.93(3) no .
H(7) H(49) 2.89(3) no 3_665
H(7) H(54) 2.63(3) no 3_665
H(8) H(9) 2.85(4) no .
H(8) H(10) 2.41(3) no .
H(8) H(11) 2.37(4) no .
H(12) H(14) 2.37(3) no .
H(12) H(15) 2.84(3) no .
H(12) H(16) 2.60(4) no .
H(12) H(17) 2.92(3) no .
H(13) H(14) 2.81(3) no .
H(13) H(15) 2.37(3) no .
H(13) H(16) 3.00(4) no .
H(13) H(17) 2.43(3) no .
H(13) H(25) 3.08(3) no .
H(14) H(16) 2.34(3) no .
H(14) H(17) 2.83(3) no .
H(14) H(18) 2.59(4) no .
H(14) H(20) 3.05(4) no .
H(15) H(16) 2.88(3) no .
H(15) H(17) 2.43(3) no .
H(15) H(18) 2.97(4) no .
H(15) H(19) 3.59(4) no .
H(15) H(20) 2.55(4) no .
H(15) H(21) 3.08(3) no .
H(15) H(25) 2.35(3) no .
H(16) H(18) 2.41(3) no .
H(16) H(19) 2.42(3) no .
H(16) H(20) 2.92(3) no .
H(17) H(18) 2.91(3) no .
H(17) H(19) 2.39(4) no .
H(17) H(20) 2.48(3) no .
H(17) H(25) 2.34(3) no .
H(17) H(27) 3.25(3) no .
H(17) H(28) 2.86(4) no .
H(19) H(25) 3.56(4) no .
H(19) H(27) 2.96(3) no .
H(19) H(28) 3.56(4) no .
H(20) H(23) 2.94(4) no .
H(20) H(25) 2.63(4) no .
H(20) H(27) 2.70(3) no .
H(21) H(23) 2.33(4) no .
H(21) H(24) 2.93(3) no .
H(21) H(25) 2.59(3) no .
H(21) H(26) 3.00(3) no .
H(22) H(23) 2.27(4) no .
H(22) H(24) 2.53(3) no .
H(22) H(30) 2.52(3) no .
H(22) H(32) 2.73(4) no .
H(23) H(25) 2.44(3) no .
H(23) H(26) 2.89(3) no .
H(23) H(27) 2.57(3) no .
H(23) H(29) 2.97(3) no .
H(23) H(30) 3.57(3) no .
H(24) H(25) 2.93(3) no .
H(24) H(26) 2.38(3) no .
H(24) H(27) 2.85(3) no .
H(24) H(29) 2.36(3) no .
H(24) H(30) 2.56(3) no .
H(25) H(27) 2.48(4) no .
H(25) H(28) 2.52(4) no .
H(25) H(29) 2.91(3) no .
H(26) H(27) 2.90(4) no .
H(26) H(28) 2.52(4) no .
H(26) H(29) 2.39(4) no .
H(30) H(32) 2.45(3) no .
H(30) H(33) 2.90(3) no .
H(30) H(35) 3.09(3) no .
H(30) H(36) 3.15(3) no .
H(30) H(38) 2.40(3) no .
H(31) H(32) 2.84(3) no .
H(31) H(33) 2.35(3) no .
H(31) H(34) 3.49(3) no .
H(31) H(35) 2.51(3) no .
H(31) H(38) 3.13(3) no .
H(32) H(34) 2.40(3) no .
H(32) H(35) 3.01(3) no .
H(32) H(36) 2.63(4) no .
H(32) H(38) 3.15(4) no .
H(33) H(34) 2.26(3) no .
H(33) H(35) 2.51(3) no .
H(34) H(36) 2.43(4) no .
H(34) H(37) 2.42(4) no .
H(34) H(38) 2.90(4) no .
H(35) H(36) 2.95(4) no .
H(35) H(37) 2.40(4) no .
H(35) H(38) 2.43(4) no .
H(39) H(41) 2.50(3) no .
H(39) H(42) 2.81(3) no .
H(39) H(43) 3.57(3) no .
H(39) H(44) 2.59(3) no .
H(39) H(45) 3.37(4) no .
H(39) H(47) 2.27(3) no .
H(40) H(41) 2.95(3) no .
H(40) H(42) 2.27(3) no .
H(40) H(43) 3.57(3) no .
H(40) H(44) 2.45(3) no .
H(40) H(47) 3.50(4) no .
H(40) H(48) 2.40(3) no .
H(40) H(50) 2.61(3) no .
H(41) H(43) 2.40(3) no .
H(41) H(44) 2.89(3) no .
H(41) H(45) 2.35(4) no .
H(41) H(46) 3.38(3) no .
H(41) H(47) 2.73(3) no .
H(42) H(43) 2.30(3) no .
H(42) H(44) 2.51(3) no .
H(42) H(45) 3.57(4) no .
H(42) H(48) 2.47(3) no .
H(43) H(45) 2.38(5) no .
H(43) H(46) 2.34(4) no .
H(43) H(47) 2.96(4) no .
H(44) H(45) 3.00(4) no .
H(44) H(46) 2.45(4) no .
H(44) H(47) 2.53(4) no .
H(48) H(50) 2.38(3) no .
H(48) H(51) 2.93(3) no .
H(48) H(52) 2.64(3) no .
H(48) H(54) 2.95(4) no .
H(49) H(50) 2.84(3) no .
H(49) H(51) 2.43(3) no .
H(49) H(52) 3.14(3) no .
H(49) H(54) 2.29(4) no .
H(49) H(55) 2.92(4) no .
H(50) H(52) 2.38(4) no .
H(50) H(53) 2.31(4) no .
H(50) H(55) 3.59(4) no .
H(51) H(52) 2.88(3) no .
H(51) H(53) 2.26(3) no .
H(51) H(54) 3.18(4) no .
H(51) H(55) 2.47(4) no .
H(52) H(54) 2.39(3) no .
H(52) H(55) 3.00(4) no .
H(52) H(56) 2.41(4) no .
H(53) H(54) 2.89(3) no .
H(53) H(55) 2.42(3) no .
H(53) H(56) 2.34(4) no .
S(1) H(28) 3.16(3) no 3_565
S(1) H(34) 3.143(19) no 2_655
S(1) H(37) 3.22(3) no 4_554
S(1) H(40) 3.34(2) no 4_555
S(1) H(52) 3.27(2) no 4_555
S(1) H(56) 3.00(3) no 2_654
S(2) H(12) 3.264(19) no 3_565
S(2) H(16) 3.455(19) no 3_565
S(2) H(23) 3.09(2) no 4_554
S(3) H(22) 3.05(2) no 4_554
S(3) H(36) 3.26(3) no 4_554
S(3) H(43) 3.00(2) no 3_655
S(3) H(53) 3.401(18) no 4_555
C(1) H(28) 3.14(3) no 3_565
C(1) H(34) 3.58(2) no 2_655
C(1) H(44) 2.88(3) no 4_555
C(1) H(56) 3.17(3) no 2_654
C(2) H(26) 3.514(17) no 3_565
C(2) H(28) 3.24(3) no 3_565
C(2) H(44) 2.81(2) no 4_555
C(3) H(26) 3.293(18) no 3_565
C(3) H(28) 3.23(3) no 3_565
C(3) H(40) 3.542(17) no 4_555
C(3) H(44) 3.33(2) no 4_555
C(4) H(17) 3.394(17) no 3_565
C(4) H(28) 3.16(3) no 3_565
C(4) H(40) 3.130(17) no 4_555
C(5) H(12) 3.503(17) no 3_565
C(5) H(13) 2.990(16) no 3_565
C(5) H(17) 3.095(18) no 3_565
C(5) H(40) 3.405(17) no 4_555
C(5) H(50) 3.085(18) no 4_555
C(6) H(12) 2.989(16) no 3_565
C(6) H(13) 3.031(17) no 3_565
C(6) H(16) 3.511(19) no 3_565
C(6) H(17) 3.408(18) no 3_565
C(6) H(50) 2.923(17) no 4_555
C(7) H(12) 3.094(16) no 3_565
C(7) H(50) 3.201(18) no 4_555
C(8) H(50) 3.321(19) no 4_555
C(8) H(51) 3.49(2) no 4_555
C(9) H(11) 3.18(3) no 3_565
C(10) H(8) 3.394(18) no 3_565
C(10) H(11) 3.24(3) no 3_565
C(10) H(23) 3.60(3) no 4_554
C(11) H(8) 3.310(19) no 3_565
C(11) H(10) 3.59(3) no 1_545
C(11) H(11) 3.26(3) no 3_565
C(11) H(20) 3.32(2) no 4_554
C(11) H(23) 3.28(2) no 4_554
C(12) H(20) 3.36(2) no 4_554
C(12) H(21) 3.50(2) no 4_554
C(12) H(23) 3.28(2) no 4_554
C(13) H(21) 3.078(17) no 4_554
C(13) H(22) 2.98(2) no 4_554
C(13) H(23) 3.60(2) no 4_554
C(13) H(41) 3.536(16) no 3_655
C(14) H(21) 2.938(17) no 4_554
C(14) H(22) 3.23(2) no 4_554
C(14) H(41) 3.372(15) no 3_655
C(15) H(21) 3.450(17) no 4_554
C(15) H(22) 3.38(2) no 4_554
C(15) H(41) 3.457(17) no 3_655
C(15) H(45) 3.49(3) no 3_655
C(16) H(22) 3.27(2) no 4_554
C(16) H(32) 3.414(19) no 4_554
C(16) H(36) 3.58(3) no 4_554
C(16) H(43) 3.49(3) no 3_655
C(16) H(45) 3.06(3) no 3_655
C(17) H(32) 3.180(17) no 2_655
C(17) H(36) 3.25(3) no 2_655
C(17) H(45) 3.05(3) no 1_565
C(17) H(56) 3.55(3) no 2_654
C(18) H(32) 3.473(17) no 2_655
C(18) H(34) 3.527(19) no 2_655
C(18) H(36) 3.46(3) no 2_655
C(18) H(44) 3.39(3) no 4_555
C(18) H(45) 3.49(3) no 1_565
C(18) H(56) 3.12(3) no 2_654
C(19) H(44) 3.22(2) no 4_555
C(19) H(46) 3.57(3) no 4_555
C(20) H(26) 3.202(19) no 3_565
C(20) H(29) 3.46(3) no 3_565
C(21) H(1) 3.47(2) no 3_565
C(21) H(19) 3.36(3) no 2_555
C(21) H(20) 3.51(3) no 2_555
C(21) H(27) 3.19(3) no 2_555
C(22) H(1) 3.33(2) no 1_565
C(22) H(1) 2.98(3) no 3_565
C(22) H(10) 3.29(3) no 3_575
C(22) H(18) 2.95(3) no 4_564
C(22) H(19) 3.50(3) no 2_555
C(23) H(13) 3.303(18) no 3_565
C(23) H(26) 3.22(2) no 3_565
C(24) H(39) 3.053(16) no 4_555
C(24) H(47) 3.20(2) no 4_555
C(25) H(30) 3.50(2) no 2_555
C(25) H(38) 3.06(3) no 2_555
C(26) H(1) 3.540(18) no 4_555
C(26) H(8) 3.49(2) no 2_545
C(26) H(10) 3.20(3) no 2_545
C(26) H(11) 3.40(3) no 4_565
C(26) H(30) 3.385(19) no 2_555
C(26) H(31) 3.20(3) no 2_555
C(26) H(38) 3.48(3) no 2_555
C(27) H(50) 3.38(3) no 4_555
C(29) H(6) 3.159(18) no 3_565
C(30) H(5) 3.59(2) no 3_565
C(30) H(6) 3.37(2) no 3_565
C(30) H(8) 3.57(2) no 2_545
C(30) H(46) 3.43(3) no 3_555
C(30) H(54) 3.44(3) no 4_455
C(30) H(56) 3.16(3) no 4_455
C(31) H(11) 3.29(3) no 3_565
C(31) H(18) 3.55(3) no 2_545
C(31) H(19) 3.32(3) no 2_545
C(32) H(42) 3.50(3) no 3_655
C(33) H(48) 3.06(3) no 3_655
C(33) H(52) 3.20(2) no 3_655
C(34) H(16) 3.47(2) no 2_545
C(34) H(52) 3.39(2) no 3_655
C(34) H(53) 3.347(18) no 1_556
C(35) H(15) 3.273(16) no 4_554
C(35) H(21) 3.328(18) no 4_554
C(36) H(33) 3.44(3) no 3_655
C(36) H(41) 3.303(16) no 3_655
C(37) H(3) 3.564(16) no 4_554
C(37) H(33) 3.47(2) no 3_655
C(37) H(55) 2.95(3) no 2_644
C(38) H(5) 3.29(3) no 1_545
C(38) H(9) 3.43(3) no 1_545
C(38) H(14) 3.194(17) no 4_554
C(38) H(29) 3.44(3) no 3_555
C(38) H(55) 2.96(3) no 2_644
C(39) H(34) 3.55(2) no 3_655
C(39) H(35) 3.37(3) no 3_655
C(41) H(35) 3.57(2) no 3_655
C(41) H(36) 3.53(3) no 1_554
C(42) H(27) 3.55(3) no 4_654
C(42) H(28) 3.23(3) no 4_654
C(42) H(35) 3.57(3) no 3_655
C(42) H(43) 3.53(3) no 2_654
C(42) H(46) 3.07(3) no 2_654
H(1) C(21) 3.47(2) no 3_565
H(1) C(22) 3.33(2) no 1_545
H(1) C(22) 2.98(3) no 3_565
H(1) C(26) 3.540(18) no 4_554
H(1) H(8) 2.91(3) no 3_565
H(1) H(9) 3.08(3) no 1_545
H(1) H(10) 2.69(3) no 1_545
H(1) H(10) 2.79(3) no 3_565
H(1) H(11) 2.55(4) no 3_565
H(1) H(18) 3.23(3) no 4_554
H(1) H(20) 2.91(3) no 4_554
H(2) H(9) 3.05(4) no 1_545
H(2) H(14) 3.57(3) no 4_554
H(2) H(15) 3.24(3) no 4_554
H(2) H(18) 3.25(3) no 4_554
H(2) H(20) 3.01(3) no 4_554
H(3) C(37) 3.564(16) no 4_555
H(3) H(27) 3.52(4) no 2_555
H(3) H(44) 2.87(3) no 4_555
H(3) H(46) 3.06(4) no 4_555
H(4) H(27) 3.22(3) no 2_555
H(4) H(29) 3.31(3) no 2_555
H(4) H(44) 3.38(3) no 4_555
H(4) H(46) 3.21(3) no 4_555
H(5) C(30) 3.59(2) no 3_565
H(5) C(38) 3.29(3) no 1_565
H(5) H(26) 3.50(3) no 3_565
H(5) H(28) 3.57(4) no 3_565
H(5) H(29) 3.02(3) no 3_565
H(5) H(45) 2.71(4) no 1_565
H(5) H(46) 3.15(4) no 1_565
H(5) H(47) 3.38(4) no 1_565
H(6) C(29) 3.159(18) no 3_565
H(6) C(30) 3.37(2) no 3_565
H(6) H(24) 3.43(3) no 3_565
H(6) H(26) 2.34(3) no 3_565
H(6) H(28) 3.54(4) no 3_565
H(6) H(29) 3.03(3) no 3_565
H(7) H(19) 2.95(4) no 2_555
H(7) H(20) 3.51(4) no 2_555
H(7) H(27) 2.94(4) no 2_555
H(7) H(35) 3.41(3) no 1_565
H(8) C(10) 3.394(18) no 3_565
H(8) C(11) 3.310(19) no 3_565
H(8) C(26) 3.49(2) no 2_555
H(8) C(30) 3.57(2) no 2_555
H(8) H(1) 2.91(3) no 3_565
H(8) H(19) 3.15(3) no 2_555
H(8) H(20) 2.88(4) no 2_555
H(8) H(23) 3.17(4) no 2_555
H(8) H(27) 2.61(3) no 2_555
H(9) C(38) 3.43(3) no 1_565
H(9) H(1) 3.08(3) no 1_565
H(9) H(2) 3.05(4) no 1_565
H(9) H(18) 2.80(3) no 4_564
H(9) H(45) 3.06(4) no 1_565
H(9) H(47) 2.83(4) no 1_565
H(10) C(11) 3.59(3) no 1_565
H(10) C(22) 3.29(3) no 3_575
H(10) C(26) 3.20(3) no 2_555
H(10) H(1) 2.69(3) no 1_565
H(10) H(1) 2.79(3) no 3_565
H(10) H(10) 2.62(3) no 3_575
H(10) H(11) 3.19(4) no 3_575
H(10) H(18) 3.02(4) no 2_555
H(10) H(18) 3.12(3) no 4_564
H(10) H(19) 2.81(4) no 2_555
H(10) H(20) 3.17(4) no 2_555
H(10) H(31) 3.13(3) no 1_565
H(11) C(9) 3.18(3) no 3_565
H(11) C(10) 3.24(3) no 3_565
H(11) C(11) 3.26(3) no 3_565
H(11) C(26) 3.40(3) no 4_564
H(11) C(31) 3.29(3) no 3_565
H(11) H(1) 2.55(4) no 3_565
H(11) H(10) 3.19(4) no 3_575
H(11) H(18) 2.48(4) no 4_564
H(11) H(24) 3.58(3) no 3_565
H(11) H(30) 3.38(3) no 3_565
H(11) H(31) 2.87(3) no 3_565
H(12) S(2) 3.264(19) no 3_565
H(12) C(5) 3.503(17) no 3_565
H(12) C(6) 2.989(16) no 3_565
H(12) C(7) 3.094(16) no 3_565
H(12) H(26) 2.74(3) no 3_565
H(13) C(5) 2.990(16) no 3_565
H(13) C(6) 3.031(17) no 3_565
H(13) C(23) 3.303(18) no 3_565
H(13) H(13) 2.34(3) no 3_565
H(13) H(25) 3.32(3) no 3_565
H(13) H(26) 3.16(3) no 3_565
H(14) C(38) 3.194(17) no 4_555
H(14) H(2) 3.57(3) no 4_555
H(14) H(39) 2.78(3) no 4_555
H(14) H(44) 3.45(3) no 4_555
H(14) H(46) 3.39(3) no 4_555
H(14) H(47) 2.36(3) no 4_555
H(15) C(35) 3.273(16) no 4_555
H(15) H(2) 3.24(3) no 4_555
H(15) H(39) 2.43(2) no 4_555
H(15) H(40) 3.29(3) no 4_555
H(15) H(47) 3.24(3) no 4_555
H(16) S(2) 3.455(19) no 3_565
H(16) C(6) 3.511(19) no 3_565
H(16) C(34) 3.47(2) no 2_555
H(16) H(24) 3.39(3) no 2_555
H(16) H(30) 2.80(3) no 2_555
H(16) H(31) 3.60(4) no 2_555
H(16) H(38) 2.45(4) no 2_555
H(17) C(4) 3.394(17) no 3_565
H(17) C(5) 3.095(18) no 3_565
H(17) C(6) 3.408(18) no 3_565
H(17) H(38) 2.98(4) no 2_555
H(18) C(22) 2.95(3) no 4_565
H(18) C(31) 3.55(3) no 2_555
H(18) H(1) 3.23(3) no 4_555
H(18) H(2) 3.25(3) no 4_555
H(18) H(9) 2.80(3) no 4_565
H(18) H(10) 3.02(4) no 2_545
H(18) H(10) 3.12(3) no 4_565
H(18) H(11) 2.48(4) no 4_565
H(18) H(30) 3.21(3) no 2_555
H(18) H(31) 3.00(4) no 2_555
H(18) H(47) 3.41(4) no 4_555
H(19) C(21) 3.36(3) no 2_545
H(19) C(22) 3.50(3) no 2_545
H(19) C(31) 3.32(3) no 2_555
H(19) H(7) 2.95(4) no 2_545
H(19) H(8) 3.15(3) no 2_545
H(19) H(10) 2.81(4) no 2_545
H(19) H(30) 3.11(3) no 2_555
H(19) H(31) 2.66(4) no 2_555
H(19) H(35) 2.99(4) no 2_555
H(19) H(38) 3.01(3) no 2_555
H(20) C(11) 3.32(2) no 4_555
H(20) C(12) 3.36(2) no 4_555
H(20) C(21) 3.51(3) no 2_545
H(20) H(1) 2.91(3) no 4_555
H(20) H(2) 3.01(3) no 4_555
H(20) H(7) 3.51(4) no 2_545
H(20) H(8) 2.88(4) no 2_545
H(20) H(10) 3.17(4) no 2_545
H(21) C(12) 3.50(2) no 4_555
H(21) C(13) 3.078(17) no 4_555
H(21) C(14) 2.938(17) no 4_555
H(21) C(15) 3.450(17) no 4_555
H(21) C(35) 3.328(18) no 4_555
H(21) H(39) 3.21(3) no 4_555
H(21) H(40) 3.28(3) no 4_555
H(21) H(50) 2.90(3) no 4_555
H(22) S(3) 3.05(2) no 4_555
H(22) C(13) 2.98(2) no 4_555
H(22) C(14) 3.23(2) no 4_555
H(22) C(15) 3.38(2) no 4_555
H(22) C(16) 3.27(2) no 4_555
H(22) H(50) 3.46(4) no 4_555
H(22) H(51) 3.54(4) no 4_555
H(23) S(2) 3.09(2) no 4_555
H(23) C(10) 3.60(3) no 4_555
H(23) C(11) 3.28(2) no 4_555
H(23) C(12) 3.28(2) no 4_555
H(23) C(13) 3.60(2) no 4_555
H(23) H(8) 3.17(4) no 2_545
H(24) H(6) 3.43(3) no 3_565
H(24) H(11) 3.58(3) no 3_565
H(24) H(16) 3.39(3) no 2_545
H(25) H(13) 3.32(3) no 3_565
H(26) C(2) 3.514(17) no 3_565
H(26) C(3) 3.293(18) no 3_565
H(26) C(20) 3.202(19) no 3_565
H(26) C(23) 3.22(2) no 3_565
H(26) H(5) 3.50(3) no 3_565
H(26) H(6) 2.34(3) no 3_565
H(26) H(12) 2.74(3) no 3_565
H(26) H(13) 3.16(3) no 3_565
H(27) C(21) 3.19(3) no 2_545
H(27) C(42) 3.55(3) no 4_455
H(27) H(3) 3.52(4) no 2_545
H(27) H(4) 3.22(3) no 2_545
H(27) H(7) 2.94(4) no 2_545
H(27) H(8) 2.61(3) no 2_545
H(27) H(54) 3.03(4) no 4_455
H(27) H(56) 3.26(3) no 4_455
H(28) S(1) 3.16(3) no 3_565
H(28) C(1) 3.14(3) no 3_565
H(28) C(2) 3.24(3) no 3_565
H(28) C(3) 3.23(3) no 3_565
H(28) C(4) 3.16(3) no 3_565
H(28) C(42) 3.23(3) no 4_455
H(28) H(5) 3.57(4) no 3_565
H(28) H(6) 3.54(4) no 3_565
H(28) H(54) 3.09(5) no 4_455
H(28) H(56) 2.48(4) no 4_455
H(29) C(20) 3.46(3) no 3_565
H(29) C(38) 3.44(3) no 3_555
H(29) H(4) 3.31(3) no 2_545
H(29) H(5) 3.02(3) no 3_565
H(29) H(6) 3.03(3) no 3_565
H(29) H(46) 2.66(4) no 3_555
H(29) H(47) 3.56(4) no 3_555
H(29) H(54) 3.58(4) no 4_455
H(29) H(56) 3.21(4) no 4_455
H(30) C(25) 3.50(2) no 2_545
H(30) C(26) 3.385(19) no 2_545
H(30) H(11) 3.38(3) no 3_565
H(30) H(16) 2.80(3) no 2_545
H(30) H(18) 3.21(3) no 2_545
H(30) H(19) 3.11(3) no 2_545
H(31) C(26) 3.20(3) no 2_545
H(31) H(10) 3.13(3) no 1_545
H(31) H(11) 2.87(3) no 3_565
H(31) H(16) 3.60(4) no 2_545
H(31) H(18) 3.00(4) no 2_545
H(31) H(19) 2.66(4) no 2_545
H(32) C(16) 3.414(19) no 4_555
H(32) C(17) 3.180(17) no 2_645
H(32) C(18) 3.473(17) no 2_645
H(32) H(43) 3.60(4) no 3_655
H(32) H(51) 2.85(3) no 4_555
H(33) C(36) 3.44(3) no 3_655
H(33) C(37) 3.47(2) no 3_655
H(33) H(42) 2.68(3) no 3_655
H(33) H(43) 2.93(4) no 3_655
H(33) H(44) 3.57(3) no 3_655
H(33) H(51) 3.59(3) no 4_555
H(34) S(1) 3.143(19) no 2_645
H(34) C(1) 3.58(2) no 2_645
H(34) C(18) 3.527(19) no 2_645
H(34) C(39) 3.55(2) no 3_655
H(34) H(40) 3.36(4) no 3_655
H(34) H(42) 3.13(4) no 3_655
H(34) H(44) 3.52(4) no 3_655
H(34) H(48) 2.60(3) no 3_655
H(34) H(52) 2.79(3) no 3_655
H(35) C(39) 3.37(3) no 3_655
H(35) C(41) 3.57(2) no 3_655
H(35) C(42) 3.57(3) no 3_655
H(35) H(7) 3.41(3) no 1_545
H(35) H(19) 2.99(4) no 2_545
H(35) H(48) 2.59(4) no 3_655
H(35) H(49) 3.25(3) no 3_655
H(35) H(52) 2.97(3) no 3_655
H(35) H(54) 2.80(4) no 3_655
H(36) S(3) 3.26(3) no 4_555
H(36) C(16) 3.58(3) no 4_555
H(36) C(17) 3.25(3) no 2_645
H(36) C(18) 3.46(3) no 2_645
H(36) C(41) 3.53(3) no 1_556
H(36) H(52) 3.58(3) no 1_556
H(36) H(53) 2.68(3) no 1_556
H(37) S(1) 3.22(3) no 4_555
H(37) H(52) 3.32(3) no 1_556
H(37) H(52) 2.75(4) no 3_655
H(37) H(53) 3.14(3) no 1_556
H(37) H(54) 3.52(4) no 3_655
H(37) H(56) 3.46(4) no 3_655
H(38) C(25) 3.06(3) no 2_545
H(38) C(26) 3.48(3) no 2_545
H(38) H(16) 2.45(4) no 2_545
H(38) H(17) 2.98(4) no 2_545
H(38) H(19) 3.01(3) no 2_545
H(39) C(24) 3.053(16) no 4_554
H(39) H(14) 2.78(3) no 4_554
H(39) H(15) 2.43(2) no 4_554
H(39) H(21) 3.21(3) no 4_554
H(40) S(1) 3.34(2) no 4_554
H(40) C(3) 3.542(17) no 4_554
H(40) C(4) 3.130(17) no 4_554
H(40) C(5) 3.405(17) no 4_554
H(40) H(15) 3.29(3) no 4_554
H(40) H(21) 3.28(3) no 4_554
H(40) H(34) 3.36(4) no 3_655
H(41) C(13) 3.536(16) no 3_655
H(41) C(14) 3.372(15) no 3_655
H(41) C(15) 3.457(17) no 3_655
H(41) C(36) 3.303(16) no 3_655
H(41) H(41) 2.71(3) no 3_655
H(41) H(42) 3.14(3) no 3_655
H(42) C(32) 3.50(3) no 3_655
H(42) H(33) 2.68(3) no 3_655
H(42) H(34) 3.13(4) no 3_655
H(42) H(41) 3.14(3) no 3_655
H(43) S(3) 3.00(2) no 3_655
H(43) C(16) 3.49(3) no 3_655
H(43) C(42) 3.53(3) no 2_644
H(43) H(32) 3.60(4) no 3_655
H(43) H(33) 2.93(4) no 3_655
H(43) H(51) 3.35(4) no 2_644
H(43) H(55) 2.47(4) no 2_644
H(44) C(1) 2.88(3) no 4_554
H(44) C(2) 2.81(2) no 4_554
H(44) C(3) 3.33(2) no 4_554
H(44) C(18) 3.39(3) no 4_554
H(44) C(19) 3.22(2) no 4_554
H(44) H(3) 2.87(3) no 4_554
H(44) H(4) 3.38(3) no 4_554
H(44) H(14) 3.45(3) no 4_554
H(44) H(33) 3.57(3) no 3_655
H(44) H(34) 3.52(4) no 3_655
H(44) H(55) 3.08(4) no 2_644
H(45) C(15) 3.49(3) no 3_655
H(45) C(16) 3.06(3) no 3_655
H(45) C(17) 3.05(3) no 1_545
H(45) C(18) 3.49(3) no 1_545
H(45) H(5) 2.71(4) no 1_545
H(45) H(9) 3.06(4) no 1_545
H(45) H(55) 3.34(4) no 2_644
H(46) C(19) 3.57(3) no 4_554
H(46) C(30) 3.43(3) no 3_555
H(46) C(42) 3.07(3) no 2_644
H(46) H(3) 3.06(4) no 4_554
H(46) H(4) 3.21(3) no 4_554
H(46) H(5) 3.15(4) no 1_545
H(46) H(14) 3.39(3) no 4_554
H(46) H(29) 2.66(4) no 3_555
H(46) H(54) 3.53(4) no 2_644
H(46) H(55) 2.27(4) no 2_644
H(46) H(56) 3.02(4) no 2_644
H(47) C(24) 3.20(2) no 4_554
H(47) H(5) 3.38(4) no 1_545
H(47) H(9) 2.83(4) no 1_545
H(47) H(14) 2.36(3) no 4_554
H(47) H(15) 3.24(3) no 4_554
H(47) H(18) 3.41(4) no 4_554
H(47) H(29) 3.56(4) no 3_555
H(48) C(33) 3.06(3) no 3_655
H(48) H(34) 2.60(3) no 3_655
H(48) H(35) 2.59(4) no 3_655
H(49) H(35) 3.25(3) no 3_655
H(50) C(5) 3.085(18) no 4_554
H(50) C(6) 2.923(17) no 4_554
H(50) C(7) 3.201(18) no 4_554
H(50) C(8) 3.321(19) no 4_554
H(50) C(27) 3.38(3) no 4_554
H(50) H(21) 2.90(3) no 4_554
H(50) H(22) 3.46(4) no 4_554
H(51) C(8) 3.49(2) no 4_554
H(51) H(22) 3.54(4) no 4_554
H(51) H(32) 2.85(3) no 4_554
H(51) H(33) 3.59(3) no 4_554
H(51) H(43) 3.35(4) no 2_654
H(52) S(1) 3.27(2) no 4_554
H(52) C(33) 3.20(2) no 3_655
H(52) C(34) 3.39(2) no 3_655
H(52) H(34) 2.79(3) no 3_655
H(52) H(35) 2.97(3) no 3_655
H(52) H(36) 3.58(3) no 1_554
H(52) H(37) 3.32(3) no 1_554
H(52) H(37) 2.75(4) no 3_655
H(53) S(3) 3.401(18) no 4_554
H(53) C(34) 3.347(18) no 1_554
H(53) H(36) 2.68(3) no 1_554
H(53) H(37) 3.14(3) no 1_554
H(54) C(30) 3.44(3) no 4_654
H(54) H(27) 3.03(4) no 4_654
H(54) H(28) 3.09(5) no 4_654
H(54) H(29) 3.58(4) no 4_654
H(54) H(35) 2.80(4) no 3_655
H(54) H(37) 3.52(4) no 3_655
H(54) H(46) 3.53(4) no 2_654
H(55) C(37) 2.95(3) no 2_654
H(55) C(38) 2.96(3) no 2_654
H(55) H(43) 2.47(4) no 2_654
H(55) H(44) 3.08(4) no 2_654
H(55) H(45) 3.34(4) no 2_654
H(55) H(46) 2.27(4) no 2_654
H(56) S(1) 3.00(3) no 2_644
H(56) C(1) 3.17(3) no 2_644
H(56) C(17) 3.55(3) no 2_644
H(56) C(18) 3.12(3) no 2_644
H(56) C(30) 3.16(3) no 4_654
H(56) H(27) 3.26(3) no 4_654
H(56) H(28) 2.48(4) no 4_654
H(56) H(29) 3.21(4) no 4_654
H(56) H(37) 3.46(4) no 3_655
H(56) H(46) 3.02(4) no 2_654

loop_
_geom_torsion_atom_site_label_1
_geom_torsion_atom_site_label_2
_geom_torsion_atom_site_label_3
_geom_torsion_atom_site_label_4
_geom_torsion
_geom_torsion_publ_flag
_geom_torsion_site_symmetry_4
C(1) S(1) C(4) C(3) 0.22(9) no .
C(1) S(1) C(4) C(5) -175.70(10) no .
C(4) S(1) C(1) C(2) 0.74(9) no .
C(4) S(1) C(1) C(18) -178.40(10) no .
C(7) S(2) C(10) C(9) 2.64(10) no .
C(7) S(2) C(10) C(11) 179.42(11) no .
C(10) S(2) C(7) C(6) 171.42(11) no .
C(10) S(2) C(7) C(8) -3.30(10) no .
C(13) S(3) C(16) C(15) -0.01(9) no .
C(13) S(3) C(16) C(17) 178.43(10) no 3_665
C(16) S(3) C(13) C(12) -178.64(10) no .
C(16) S(3) C(13) C(14) 1.04(9) no .
S(1) C(1) C(2) C(3) -1.49(14) no .
S(1) C(1) C(2) C(19) 178.61(8) no .
C(18) C(1) C(2) C(3) 177.57(12) no .
C(18) C(1) C(2) C(19) -2.3(2) no .
C(1) C(2) C(3) C(4) 1.67(16) no .
C(1) C(2) C(3) C(23) -178.87(11) no .
C(1) C(2) C(19) C(20) 78.91(15) no .
C(3) C(2) C(19) C(20) -100.98(16) no .
C(19) C(2) C(3) C(4) -178.44(11) no .
C(19) C(2) C(3) C(23) 1.0(2) no .
C(2) C(3) C(4) S(1) -1.10(15) no .
C(2) C(3) C(4) C(5) 174.32(11) no .
C(2) C(3) C(23) C(24) -92.36(16) no .
C(4) C(3) C(23) C(24) 87.05(16) no .
C(23) C(3) C(4) S(1) 179.43(10) no .
C(23) C(3) C(4) C(5) -5.2(2) no .
S(2) C(7) C(8) C(9) 3.11(14) no .
S(2) C(7) C(8) C(27) -174.02(9) no .
C(6) C(7) C(8) C(9) -171.31(12) no .
C(6) C(7) C(8) C(27) 11.6(3) no .
C(7) C(8) C(9) C(10) -1.14(17) no .
C(7) C(8) C(9) C(31) 171.24(12) no .
C(7) C(8) C(27) C(28) 96.50(15) no .
C(9) C(8) C(27) C(28) -80.28(16) no .
C(27) C(8) C(9) C(10) 175.95(12) no .
C(27) C(8) C(9) C(31) -11.7(3) no .
C(8) C(9) C(10) S(2) -1.36(17) no .
C(8) C(9) C(10) C(11) -178.08(12) no .
C(8) C(9) C(31) C(32) -86.45(18) no .
C(10) C(9) C(31) C(32) 85.20(16) no .
C(31) C(9) C(10) S(2) -173.82(12) no .
C(31) C(9) C(10) C(11) 9.5(3) no .
S(2) C(10) C(11) C(12) 59.49(19) no .
C(9) C(10) C(11) C(12) -124.18(18) no .
C(10) C(11) C(12) C(13) 0.4(3) no .
C(11) C(12) C(13) S(3) 6.5(3) no .
C(11) C(12) C(13) C(14) -173.16(14) no .
S(3) C(13) C(14) C(15) -1.80(13) no .
S(3) C(13) C(14) C(35) 176.10(8) no .
C(12) C(13) C(14) C(15) 177.88(11) no .
C(12) C(13) C(14) C(35) -4.2(2) no .
C(13) C(14) C(15) C(16) 1.81(15) no .
C(13) C(14) C(15) C(39) -170.90(11) no .
C(13) C(14) C(35) C(36) -95.78(15) no .
C(15) C(14) C(35) C(36) 81.92(17) no .
C(35) C(14) C(15) C(16) -176.14(10) no .
C(35) C(14) C(15) C(39) 11.15(19) no .
C(14) C(15) C(16) S(3) -0.99(15) no .
C(14) C(15) C(16) C(17) -179.30(11) no 3_665
C(14) C(15) C(39) C(40) 84.97(16) no .
C(16) C(15) C(39) C(40) -87.01(15) no .
C(39) C(15) C(16) S(3) 171.91(10) no .
C(39) C(15) C(16) C(17) -6.4(2) no 3_665
C(2) C(19) C(20) C(21) -176.11(12) no .
C(19) C(20) C(21) C(22) 175.58(13) no .
C(3) C(23) C(24) C(25) -177.82(11) no .
C(23) C(24) C(25) C(26) 173.66(11) no .
C(8) C(27) C(28) C(29) -63.00(16) no .
C(27) C(28) C(29) C(30) 176.46(12) no .
C(9) C(31) C(32) C(33) -177.20(12) no .
C(31) C(32) C(33) C(34) -67.20(17) no .
C(14) C(35) C(36) C(37) 167.56(13) no .
C(35) C(36) C(37) C(38) -79.11(18) no .
C(15) C(39) C(40) C(41) -177.26(12) no .
C(39) C(40) C(41) C(42) -61.27(19) no .
